data_7240596
loop_
_publ_author_name
'Khan, Imran'
'Zhang, Haibo'
'Liu, Wei'
'Zhang, Liping'
'Peng, Fang'
'Chen, Yuchan'
'Zhang, Qingbo'
'Zhang, Guangtao'
'Zhang, Weimin'
'Zhang, Changsheng'

_publ_section_title
;
 Identification and bioactivity evaluation of secondary metabolites from
 Antarctic-derived Penicillium chrysogenum CCTCC M 2020019
;
_journal_issue 35
_journal_name_full 'RSC Advances'
_journal_page_first 20738
_journal_page_last 20744
_journal_paper_doi 10.1039/D0RA03529G
_journal_volume 10
_journal_year 2020
_chemical_formula_moiety 'C9 H9 N O2'
_chemical_formula_sum 'C9 H9 N O2'
_chemical_formula_weight 163.17
_chemical_name_systematic 'N-[2-trans-(4-hydroxyphenyl) ethenyl] formamide'
_space_group_crystal_system orthorhombic
_space_group_IT_number 61
_space_group_name_Hall '-P 2ac 2ab'
_space_group_name_H-M_alt 'P b c a'
_atom_sites_solution_hydrogens geom
_atom_sites_solution_primary dual
_audit_creation_date 2020-02-11
_audit_creation_method
;
Olex2 1.2
(compiled 2018.05.29 svn.r3508 for OlexSys, GUI svn.r5506)
;
_audit_update_record
;
2020-02-29 deposited with the CCDC.	2020-05-19 downloaded from the CCDC.
;
_cell_angle_alpha 90
_cell_angle_beta 90
_cell_angle_gamma 90
_cell_formula_units_Z 8
_cell_length_a 12.9027(9)
_cell_length_b 6.9592(4)
_cell_length_c 18.0598(16)
_cell_measurement_reflns_used 1601
_cell_measurement_temperature 105(8)
_cell_measurement_theta_max 71.8040
_cell_measurement_theta_min 4.8720
_cell_volume 1621.6(2)
_computing_cell_refinement 'CrysAlisPro 1.171.39.33c (Rigaku OD, 2017)'
_computing_data_collection 'CrysAlisPro 1.171.39.33c (Rigaku OD, 2017)'
_computing_data_reduction 'CrysAlisPro 1.171.39.33c (Rigaku OD, 2017)'
_computing_molecular_graphics 'Olex2 (Dolomanov et al., 2009)'
_computing_publication_material 'Olex2 (Dolomanov et al., 2009)'
_computing_structure_refinement 'ShelXL (Sheldrick, 2015)'
_computing_structure_solution 'ShelXT (Sheldrick, 2015)'
_diffrn_ambient_environment N~2~
_diffrn_ambient_temperature 105(8)
_diffrn_detector 'CCD plate'
_diffrn_measured_fraction_theta_full 1.000
_diffrn_measured_fraction_theta_max 0.971
_diffrn_measurement_details
;
List of Runs (angles in degrees, time in seconds):

  # Type    Start    End  Width  t~exp~   \w     \q     \k     \f   Frames
#--------------------------------------------------------------------------
  1  \w     -1.00  25.00   0.50    5.00    --    0.00 -82.00 -30.00   52
  2  \w    -33.00  -4.00   0.50    5.00    --    0.00 -82.00 -30.00   58
  3  \w    -33.00  21.00   0.50    5.00    --    0.00 -82.00-150.00  108
  4  \w      8.00 110.00   0.50   20.00    --   95.80 -45.00  30.00  204
  5  \w     51.00  78.00   0.50   20.00    --   95.80 -15.00-150.00   54
  6  \w      9.00  35.00   0.50   20.00    --   95.80 -15.00-150.00   52
  7  \w     92.00 185.00   0.50   20.00    --   95.80  82.00 120.00  186
  8  \w     74.00 103.00   0.50   20.00    --   95.80 -45.00-120.00   58
  9  \w     24.00  59.00   0.50   20.00    --   95.80 -45.00-120.00   70
;
_diffrn_measurement_device 'four-circle diffractometer'
_diffrn_measurement_device_type 'XtaLAB AFC12 (RINC): Kappa single'
_diffrn_measurement_method '\w scans'
_diffrn_orient_matrix_type 'CrysAlisPro convention (1999,Acta A55,543-557)'
_diffrn_orient_matrix_UB_11 0.0069909000
_diffrn_orient_matrix_UB_12 -0.1417213000
_diffrn_orient_matrix_UB_13 -0.0653207000
_diffrn_orient_matrix_UB_21 -0.0900961000
_diffrn_orient_matrix_UB_22 0.1047002000
_diffrn_orient_matrix_UB_23 -0.0387151000
_diffrn_orient_matrix_UB_31 0.0780144000
_diffrn_orient_matrix_UB_32 0.1340358000
_diffrn_orient_matrix_UB_33 -0.0388698000
_diffrn_radiation_monochromator mirror
_diffrn_radiation_probe x-ray
_diffrn_radiation_type CuK\a
_diffrn_radiation_wavelength 1.54184
_diffrn_reflns_av_R_equivalents 0.0328
_diffrn_reflns_av_unetI/netI 0.0449
_diffrn_reflns_Laue_measured_fraction_full 1.000
_diffrn_reflns_Laue_measured_fraction_max 0.971
_diffrn_reflns_limit_h_max 15
_diffrn_reflns_limit_h_min -9
_diffrn_reflns_limit_k_max 8
_diffrn_reflns_limit_k_min -8
_diffrn_reflns_limit_l_max 19
_diffrn_reflns_limit_l_min -22
_diffrn_reflns_number 4560
_diffrn_reflns_point_group_measured_fraction_full 1.000
_diffrn_reflns_point_group_measured_fraction_max 0.971
_diffrn_reflns_theta_full 67.684
_diffrn_reflns_theta_max 74.299
_diffrn_reflns_theta_min 4.898
_diffrn_source 'Rotating-anode X-ray tube'
_diffrn_source_type 'Rigaku (Cu) X-ray Source'
_exptl_absorpt_coefficient_mu 0.787
_exptl_absorpt_correction_T_max 1.00000
_exptl_absorpt_correction_T_min 0.88576
_exptl_absorpt_correction_type multi-scan
_exptl_absorpt_process_details
;
CrysAlisPro 1.171.39.33c (Rigaku Oxford Diffraction, 2017)
Empirical absorption correction using spherical harmonics,
 implemented in SCALE3 ABSPACK scaling algorithm.
;
_exptl_crystal_colour 'clear yellowish yellow'
_exptl_crystal_colour_lustre clear
_exptl_crystal_colour_modifier yellowish
_exptl_crystal_colour_primary yellow
_exptl_crystal_density_diffrn 1.337
_exptl_crystal_description needle
_exptl_crystal_F_000 688
_exptl_crystal_size_max 0.1
_exptl_crystal_size_mid 0.05
_exptl_crystal_size_min 0.05
_refine_diff_density_max 0.215
_refine_diff_density_min -0.244
_refine_diff_density_rms 0.047
_refine_ls_extinction_method none
_refine_ls_goodness_of_fit_ref 1.068
_refine_ls_hydrogen_treatment constr
_refine_ls_matrix_type full
_refine_ls_number_parameters 110
_refine_ls_number_reflns 1609
_refine_ls_number_restraints 0
_refine_ls_restrained_S_all 1.068
_refine_ls_R_factor_all 0.0605
_refine_ls_R_factor_gt 0.0437
_refine_ls_shift/su_max 0.000
_refine_ls_shift/su_mean 0.000
_refine_ls_structure_factor_coef Fsqd
_refine_ls_weighting_details 'w=1/[\s^2^(Fo^2^)+(0.0592P)^2^+0.4113P] where P=(Fo^2^+2Fc^2^)/3'
_refine_ls_weighting_scheme calc
_refine_ls_wR_factor_gt 0.1136
_refine_ls_wR_factor_ref 0.1227
_reflns_Friedel_coverage 0.000
_reflns_number_gt 1225
_reflns_number_total 1609
_reflns_threshold_expression 'I > 2\s(I)'
_cod_data_source_file d0ra03529g2.cif
_cod_data_source_block khan_f4-p2_collect
_cod_depositor_comments 'Adding full bibliography for 7240595--7240596.cif.'
_cod_database_code 7240596
_shelx_shelxl_version_number 2018/1
_chemical_oxdiff_formula 'C72 H72 N8 O16 '
_shelx_space_group_comment
;
The symmetry employed for this shelxl refinement is uniquely defined
by the following loop, which should always be used as a source of
symmetry information in preference to the above space-group names.
They are only intended as comments.
;
_reflns_odcompleteness_completeness 99.88
_reflns_odcompleteness_iscentric 1
_reflns_odcompleteness_theta 66.97
_olex2_refinement_description
;
1. Fixed Uiso
 At 1.2 times of:
  All C(H) groups, All N(H) groups
 At 1.5 times of:
  All O(H) groups
2.a Aromatic/amide H refined with riding coordinates:
 N9(H9), C8(H8), C6(H6), C2(H2), C5(H5), C7(H7), C3(H3), C10(H10)
2.b Idealised tetrahedral OH refined as rotating group:
 O12(H12)
;
_olex2_submission_special_instructions 'No special instructions were received'
_oxdiff_exptl_absorpt_empirical_details
;
Empirical correction (ABSPACK) includes:
- Absorption correction using spherical harmonics
- Frame scaling
;
_oxdiff_exptl_absorpt_empirical_full_max 1.317
_oxdiff_exptl_absorpt_empirical_full_min 0.811

loop_
_space_group_symop_operation_xyz
'x, y, z'
'-x+1/2, -y, z+1/2'
'-x, y+1/2, -z+1/2'
'x+1/2, -y+1/2, -z'
'-x, -y, -z'
'x-1/2, y, -z-1/2'
'x, -y-1/2, z-1/2'
'-x-1/2, y-1/2, z'

loop_
_atom_site_label
_atom_site_type_symbol
_atom_site_fract_x
_atom_site_fract_y
_atom_site_fract_z
_atom_site_U_iso_or_equiv
_atom_site_adp_type
_atom_site_occupancy
_atom_site_site_symmetry_order
_atom_site_calc_flag
_atom_site_refinement_flags_posn
_atom_site_refinement_flags_adp
_atom_site_refinement_flags_occupancy
_atom_site_disorder_assembly
_atom_site_disorder_group
O12 O 0.36986(10) 0.27477(17) 0.06399(7) 0.0286(3) Uani 1 1 d . . . . .
H12 H 0.384254 0.375552 0.042833 0.043 Uiso 1 1 calc GR . . . .
O11 O 0.38865(10) 0.90374(17) 0.48735(7) 0.0321(3) Uani 1 1 d . . . . .
N9 N 0.37564(11) 0.5772(2) 0.48310(8) 0.0257(4) Uani 1 1 d . . . . .
H9 H 0.368502 0.475473 0.509654 0.031 Uiso 1 1 calc R . . . .
C1 C 0.37711(12) 0.3548(2) 0.29263(10) 0.0234(4) Uani 1 1 d . . . . .
C8 C 0.38407(13) 0.5548(2) 0.40646(10) 0.0250(4) Uani 1 1 d . . . . .
H8 H 0.399735 0.661792 0.377700 0.030 Uiso 1 1 calc R . . . .
C4 C 0.37593(12) 0.3010(2) 0.13864(10) 0.0232(4) Uani 1 1 d . . . . .
C6 C 0.43393(13) 0.4757(2) 0.24596(9) 0.0234(4) Uani 1 1 d . . . . .
H6 H 0.472087 0.576077 0.266289 0.028 Uiso 1 1 calc R . . . .
C2 C 0.32386(13) 0.2020(2) 0.26032(10) 0.0250(4) Uani 1 1 d . . . . .
H2 H 0.288625 0.115606 0.290478 0.030 Uiso 1 1 calc R . . . .
C5 C 0.43433(13) 0.4487(2) 0.17010(9) 0.0240(4) Uani 1 1 d . . . . .
H5 H 0.473611 0.528995 0.140002 0.029 Uiso 1 1 calc R . . . .
C7 C 0.37050(12) 0.3860(2) 0.37299(10) 0.0251(4) Uani 1 1 d . . . . .
H7 H 0.355785 0.280176 0.402652 0.030 Uiso 1 1 calc R . . . .
C3 C 0.32225(13) 0.1761(3) 0.18461(10) 0.0260(4) Uani 1 1 d . . . . .
H3 H 0.285042 0.074535 0.164302 0.031 Uiso 1 1 calc R . . . .
C10 C 0.37799(13) 0.7468(2) 0.51770(11) 0.0279(4) Uani 1 1 d . . . . .
H10 H 0.371001 0.746149 0.568953 0.033 Uiso 1 1 calc R . . . .

loop_
_atom_site_aniso_label
_atom_site_aniso_U_11
_atom_site_aniso_U_22
_atom_site_aniso_U_33
_atom_site_aniso_U_23
_atom_site_aniso_U_13
_atom_site_aniso_U_12
O12 0.0401(8) 0.0203(6) 0.0254(7) 0.0004(5) -0.0014(5) -0.0023(5)
O11 0.0417(8) 0.0200(6) 0.0347(8) -0.0013(5) 0.0008(6) -0.0018(5)
N9 0.0308(8) 0.0196(7) 0.0267(8) 0.0001(6) 0.0005(6) -0.0008(6)
C1 0.0206(8) 0.0208(8) 0.0288(10) -0.0006(7) -0.0001(7) 0.0013(6)
C8 0.0256(9) 0.0224(8) 0.0270(9) 0.0007(7) 0.0006(7) -0.0002(7)
C4 0.0246(9) 0.0193(8) 0.0258(9) -0.0017(7) -0.0004(7) 0.0037(7)
C6 0.0218(8) 0.0190(8) 0.0294(9) -0.0025(7) -0.0013(7) -0.0007(7)
C2 0.0239(9) 0.0199(8) 0.0311(10) -0.0006(7) 0.0039(7) -0.0018(7)
C5 0.0240(9) 0.0181(8) 0.0301(9) 0.0018(7) 0.0016(7) -0.0003(7)
C7 0.0240(9) 0.0209(8) 0.0303(10) 0.0019(7) 0.0003(7) 0.0011(7)
C3 0.0240(9) 0.0204(8) 0.0337(10) -0.0023(7) -0.0006(7) -0.0015(7)
C10 0.0281(9) 0.0262(9) 0.0293(10) -0.0031(7) 0.0016(7) -0.0005(7)

loop_
_atom_type_symbol
_atom_type_description
_atom_type_scat_dispersion_real
_atom_type_scat_dispersion_imag
_atom_type_scat_source
C C 0.0181 0.0091 'International Tables Vol C Tables 4.2.6.8 and 6.1.1.4'
H H 0.0000 0.0000 'International Tables Vol C Tables 4.2.6.8 and 6.1.1.4'
N N 0.0311 0.0180 'International Tables Vol C Tables 4.2.6.8 and 6.1.1.4'
O O 0.0492 0.0322 'International Tables Vol C Tables 4.2.6.8 and 6.1.1.4'

loop_
_geom_angle_atom_site_label_1
_geom_angle_atom_site_label_2
_geom_angle_atom_site_label_3
_geom_angle
_geom_angle_site_symmetry_1
_geom_angle_site_symmetry_3
_geom_angle_publ_flag
C4 O12 H12 109.5 . . ?
C8 N9 H9 118.0 . . ?
C10 N9 H9 118.0 . . ?
C10 N9 C8 124.06(15) . . ?
C6 C1 C7 122.44(15) . . ?
C2 C1 C6 117.71(16) . . ?
C2 C1 C7 119.84(15) . . ?
N9 C8 H8 118.8 . . ?
C7 C8 N9 122.50(17) . . ?
C7 C8 H8 118.8 . . ?
O12 C4 C5 122.19(15) . . ?
O12 C4 C3 118.64(15) . . ?
C3 C4 C5 119.17(16) . . ?
C1 C6 H6 119.4 . . ?
C5 C6 C1 121.13(16) . . ?
C5 C6 H6 119.4 . . ?
C1 C2 H2 119.3 . . ?
C3 C2 C1 121.47(16) . . ?
C3 C2 H2 119.3 . . ?
C4 C5 H5 119.9 . . ?
C6 C5 C4 120.11(15) . . ?
C6 C5 H5 119.9 . . ?
C1 C7 H7 117.6 . . ?
C8 C7 C1 124.77(16) . . ?
C8 C7 H7 117.6 . . ?
C4 C3 H3 119.9 . . ?
C2 C3 C4 120.26(16) . . ?
C2 C3 H3 119.9 . . ?
O11 C10 N9 125.37(18) . . ?
O11 C10 H10 117.3 . . ?
N9 C10 H10 117.3 . . ?

loop_
_geom_bond_atom_site_label_1
_geom_bond_atom_site_label_2
_geom_bond_distance
_geom_bond_site_symmetry_2
_geom_bond_publ_flag
O12 H12 0.8200 . ?
O12 C4 1.363(2) . ?
O11 C10 1.230(2) . ?
N9 H9 0.8600 . ?
N9 C8 1.397(2) . ?
N9 C10 1.336(2) . ?
C1 C6 1.399(2) . ?
C1 C2 1.394(2) . ?
C1 C7 1.470(2) . ?
C8 H8 0.9300 . ?
C8 C7 1.333(2) . ?
C4 C5 1.395(2) . ?
C4 C3 1.387(2) . ?
C6 H6 0.9300 . ?
C6 C5 1.383(2) . ?
C2 H2 0.9300 . ?
C2 C3 1.379(2) . ?
C5 H5 0.9300 . ?
C7 H7 0.9300 . ?
C3 H3 0.9300 . ?
C10 H10 0.9300 . ?

loop_
_geom_torsion_atom_site_label_1
_geom_torsion_atom_site_label_2
_geom_torsion_atom_site_label_3
_geom_torsion_atom_site_label_4
_geom_torsion
_geom_torsion_site_symmetry_1
_geom_torsion_site_symmetry_2
_geom_torsion_site_symmetry_3
_geom_torsion_site_symmetry_4
_geom_torsion_publ_flag
O12 C4 C5 C6 176.69(15) . . . . ?
O12 C4 C3 C2 -177.90(15) . . . . ?
N9 C8 C7 C1 179.17(15) . . . . ?
C1 C6 C5 C4 1.2(2) . . . . ?
C1 C2 C3 C4 1.3(3) . . . . ?
C8 N9 C10 O11 -0.7(3) . . . . ?
C6 C1 C2 C3 -3.4(2) . . . . ?
C6 C1 C7 C8 24.3(3) . . . . ?
C2 C1 C6 C5 2.2(2) . . . . ?
C2 C1 C7 C8 -154.51(17) . . . . ?
C5 C4 C3 C2 2.2(2) . . . . ?
C7 C1 C6 C5 -176.59(15) . . . . ?
C7 C1 C2 C3 175.37(16) . . . . ?
C3 C4 C5 C6 -3.5(2) . . . . ?
C10 N9 C8 C7 -172.72(17) . . . . ?
